data_2230045
loop_
_publ_author_name
'Wang, Yu-Min'
'Lin, Xiao-Hui'
'Chen, Zhen'
'Jiang, Hong-Li'
'Zhang, Chang-Jun'

_publ_section_title
;
 [(<i>E</i>)-<i>N</i>'-(5-Chloro-2-oxidobenzylidene-\k<i>O</i>)-3,4,5-trimethoxybenzohydrazidato-\k^2^<i>N</i>',<i>O</i>](pyridine-\k<i>N</i>)copper(II)
;
_journal_coeditor_code JH2271
_journal_issue 5
_journal_name_full 'Acta Crystallographica Section E'
_journal_page_first m526
_journal_paper_doi 10.1107/S1600536811009901
_journal_volume 67
_journal_year 2011
_chemical_formula_iupac '[Cu (C17 H15 Cl N2 O5) (C5 H5 N)]'
_chemical_formula_moiety 'C22 H20 Cl1 Cu1 N3 O5'
_chemical_formula_sum 'C22 H20 Cl Cu N3 O5'
_chemical_formula_weight 505.40
_chemical_name_systematic
;
[(<i>E</i>)-<i>N</i>'-(5-Chloro-2-oxidobenzylidene-\k<i>O</i>)-3,4,5-
trimethoxybenzohydrazidato-\k^2^<i>N</i>',<i>O</i>](pyridine-
\k<i>N</i>)copper(II)
;
_space_group_IT_number 14
_symmetry_cell_setting monoclinic
_symmetry_space_group_name_Hall '-P 2yn'
_symmetry_space_group_name_H-M 'P 1 21/n 1'
_atom_sites_solution_hydrogens geom
_atom_sites_solution_primary direct
_atom_sites_solution_secondary difmap
_audit_creation_method SHELXL-97
_cell_angle_alpha 90.00
_cell_angle_beta 99.108(4)
_cell_angle_gamma 90.00
_cell_formula_units_Z 4
_cell_length_a 14.274(4)
_cell_length_b 7.5763(18)
_cell_length_c 20.753(5)
_cell_measurement_reflns_used 3527
_cell_measurement_temperature 298(2)
_cell_measurement_theta_max 25.30
_cell_measurement_theta_min 2.87
_cell_volume 2216.0(10)
_computing_cell_refinement 'SAINT (Bruker, 1998)'
_computing_data_collection 'SMART (Bruker, 1998)'
_computing_data_reduction 'SAINT (Bruker, 1998)'
_computing_molecular_graphics 'SHELXTL (Sheldrick, 2008)'
_computing_publication_material 'SHELXTL (Sheldrick, 2008)'
_computing_structure_refinement 'SHELXL97 (Sheldrick, 2008)'
_computing_structure_solution 'SHELXS97 (Sheldrick, 2008)'
_diffrn_ambient_temperature 298(2)
_diffrn_measured_fraction_theta_full 1.000
_diffrn_measured_fraction_theta_max 1.000
_diffrn_measurement_device_type 'Bruker SMART CCD area-detector'
_diffrn_measurement_method '\f and \w'
_diffrn_radiation_monochromator graphite
_diffrn_radiation_source 'fine-focus sealed tube'
_diffrn_radiation_type MoK\a
_diffrn_radiation_wavelength 0.71073
_diffrn_reflns_av_R_equivalents 0.0271
_diffrn_reflns_av_sigmaI/netI 0.0300
_diffrn_reflns_limit_h_max 17
_diffrn_reflns_limit_h_min -15
_diffrn_reflns_limit_k_max 9
_diffrn_reflns_limit_k_min -8
_diffrn_reflns_limit_l_max 24
_diffrn_reflns_limit_l_min -20
_diffrn_reflns_number 11265
_diffrn_reflns_theta_full 25.04
_diffrn_reflns_theta_max 25.04
_diffrn_reflns_theta_min 1.62
_exptl_absorpt_coefficient_mu 1.145
_exptl_absorpt_correction_T_max 0.8748
_exptl_absorpt_correction_T_min 0.8118
_exptl_absorpt_correction_type multi-scan
_exptl_absorpt_process_details '(SADABS; Bruker, 1998)'
_exptl_crystal_colour blue
_exptl_crystal_density_diffrn 1.515
_exptl_crystal_density_method 'not measured'
_exptl_crystal_description block
_exptl_crystal_F_000 1036
_exptl_crystal_size_max 0.19
_exptl_crystal_size_mid 0.16
_exptl_crystal_size_min 0.12
_refine_diff_density_max 0.274
_refine_diff_density_min -0.373
_refine_ls_extinction_method none
_refine_ls_goodness_of_fit_ref 1.042
_refine_ls_hydrogen_treatment constr
_refine_ls_matrix_type full
_refine_ls_number_parameters 289
_refine_ls_number_reflns 3908
_refine_ls_number_restraints 0
_refine_ls_restrained_S_all 1.042
_refine_ls_R_factor_all 0.0423
_refine_ls_R_factor_gt 0.0314
_refine_ls_shift/su_max 0.000
_refine_ls_shift/su_mean 0.000
_refine_ls_structure_factor_coef Fsqd
_refine_ls_weighting_details 'calc w=1/[\s^2^(Fo^2^)+(0.0423P)^2^+0.8080P] where P=(Fo^2^+2Fc^2^)/3'
_refine_ls_weighting_scheme calc
_refine_ls_wR_factor_gt 0.0795
_refine_ls_wR_factor_ref 0.0855
_reflns_number_gt 3184
_reflns_number_total 3908
_reflns_threshold_expression I>2\s(I)
_cod_data_source_file jh2271.cif
_cod_data_source_block I
_cod_original_cell_volume 2216.1(9)
_cod_original_sg_symbol_H-M 'P 21/n'
_cod_original_formula_sum 'C22 H20 Cl1 Cu1 N3 O5'
_cod_database_code 2230045
_cod_database_fobs_code 2230045

loop_
_symmetry_equiv_pos_as_xyz
'x, y, z'
'-x+1/2, y+1/2, -z+1/2'
'-x, -y, -z'
'x-1/2, -y-1/2, z-1/2'

loop_
_atom_site_type_symbol
_atom_site_label
_atom_site_fract_x
_atom_site_fract_y
_atom_site_fract_z
_atom_site_U_iso_or_equiv
_atom_site_adp_type
_atom_site_calc_flag
_atom_site_refinement_flags
_atom_site_occupancy
_atom_site_disorder_assembly
_atom_site_disorder_group
Cu Cu1 0.54442(2) 0.14856(4) 0.056192(13) 0.03244(11) Uani d . 1 . .
Cl Cl1 0.26557(6) 0.62229(10) -0.21238(3) 0.0569(2) Uani d . 1 . .
O O1 0.52842(12) 0.1751(2) -0.03651(8) 0.0393(4) Uani d . 1 . .
O O2 0.54254(12) 0.1224(2) 0.14894(8) 0.0364(4) Uani d . 1 . .
O O3 0.5244(2) -0.0473(3) 0.38634(10) 0.0825(8) Uani d . 1 . .
O O4 0.41727(15) 0.2050(3) 0.42842(8) 0.0565(5) Uani d . 1 . .
O O5 0.33613(15) 0.4566(3) 0.34986(9) 0.0655(6) Uani d . 1 . .
N N1 0.67522(14) 0.0438(3) 0.05888(9) 0.0324(4) Uani d . 1 . .
N N2 0.43295(14) 0.2875(3) 0.06254(9) 0.0312(4) Uani d . 1 . .
N N3 0.40808(14) 0.2968(3) 0.12482(9) 0.0352(5) Uani d . 1 . .
C C1 0.46948(17) 0.2826(3) -0.07312(11) 0.0337(5) Uani d . 1 . .
C C2 0.39692(17) 0.3819(3) -0.04970(11) 0.0315(5) Uani d . 1 . .
C C3 0.33515(18) 0.4867(3) -0.09362(12) 0.0370(6) Uani d . 1 . .
H H3 0.2878 0.5516 -0.0784 0.044 Uiso calc R 1 . .
C C4 0.34372(18) 0.4943(3) -0.15816(12) 0.0386(6) Uani d . 1 . .
C C5 0.4148(2) 0.3997(3) -0.18158(12) 0.0421(6) Uani d . 1 . .
H H5 0.4209 0.4063 -0.2255 0.051 Uiso calc R 1 . .
C C6 0.47585(19) 0.2969(3) -0.13977(12) 0.0399(6) Uani d . 1 . .
H H6 0.5231 0.2346 -0.1561 0.048 Uiso calc R 1 . .
C C7 0.38229(18) 0.3777(3) 0.01742(12) 0.0346(6) Uani d . 1 . .
H H7 0.3329 0.4448 0.0289 0.042 Uiso calc R 1 . .
C C8 0.47163(17) 0.2079(3) 0.16524(11) 0.0328(5) Uani d . 1 . .
C C9 0.45815(17) 0.2063(3) 0.23496(11) 0.0333(5) Uani d . 1 . .
C C10 0.50005(19) 0.0761(4) 0.27666(12) 0.0423(6) Uani d . 1 . .
H H10 0.5382 -0.0089 0.2615 0.051 Uiso calc R 1 . .
C C11 0.4850(2) 0.0729(4) 0.34094(12) 0.0464(7) Uani d . 1 . .
C C12 0.42910(18) 0.2013(4) 0.36393(11) 0.0411(6) Uani d . 1 . .
C C13 0.38825(18) 0.3340(4) 0.32232(12) 0.0410(6) Uani d . 1 . .
C C14 0.40278(18) 0.3369(3) 0.25749(12) 0.0393(6) Uani d . 1 . .
H H14 0.3757 0.4253 0.2295 0.047 Uiso calc R 1 . .
C C15 0.5491(3) -0.2135(5) 0.36663(18) 0.0856(12) Uani d . 1 . .
H H15A 0.4979 -0.2609 0.3360 0.128 Uiso calc R 1 . .
H H15B 0.5616 -0.2899 0.4039 0.128 Uiso calc R 1 . .
H H15C 0.6049 -0.2046 0.3464 0.128 Uiso calc R 1 . .
C C16 0.3549(3) 0.0777(6) 0.44687(19) 0.1005(15) Uani d . 1 . .
H H16A 0.2959 0.0819 0.4174 0.151 Uiso calc R 1 . .
H H16B 0.3437 0.1018 0.4904 0.151 Uiso calc R 1 . .
H H16C 0.3826 -0.0374 0.4454 0.151 Uiso calc R 1 . .
C C17 0.2831(3) 0.5821(5) 0.30812(17) 0.0887(13) Uani d . 1 . .
H H17A 0.3257 0.6550 0.2883 0.133 Uiso calc R 1 . .
H H17B 0.2469 0.6545 0.3331 0.133 Uiso calc R 1 . .
H H17C 0.2409 0.5216 0.2747 0.133 Uiso calc R 1 . .
C C18 0.71659(18) 0.0346(4) 0.00516(12) 0.0414(6) Uani d . 1 . .
H H18 0.6856 0.0849 -0.0332 0.050 Uiso calc R 1 . .
C C19 0.80282(19) -0.0460(4) 0.00440(13) 0.0497(7) Uani d . 1 . .
H H19 0.8296 -0.0487 -0.0336 0.060 Uiso calc R 1 . .
C C20 0.8487(2) -0.1221(4) 0.06053(14) 0.0481(7) Uani d . 1 . .
H H20 0.9064 -0.1793 0.0610 0.058 Uiso calc R 1 . .
C C21 0.80784(19) -0.1126(4) 0.11634(13) 0.0447(7) Uani d . 1 . .
H H21 0.8378 -0.1629 0.1551 0.054 Uiso calc R 1 . .
C C22 0.72216(18) -0.0276(3) 0.11392(12) 0.0368(6) Uani d . 1 . .
H H22 0.6957 -0.0192 0.1520 0.044 Uiso calc R 1 . .

loop_
_atom_site_aniso_label
_atom_site_aniso_U_11
_atom_site_aniso_U_22
_atom_site_aniso_U_33
_atom_site_aniso_U_12
_atom_site_aniso_U_13
_atom_site_aniso_U_23
Cu1 0.03527(18) 0.03684(19) 0.02615(17) 0.00328(13) 0.00780(12) 0.00003(12)
Cl1 0.0675(5) 0.0611(5) 0.0370(4) 0.0104(4) -0.0071(3) 0.0082(3)
O1 0.0453(11) 0.0446(10) 0.0289(9) 0.0119(8) 0.0083(8) 0.0031(8)
O2 0.0374(10) 0.0434(10) 0.0296(9) 0.0054(8) 0.0092(7) -0.0010(7)
O3 0.136(2) 0.0742(16) 0.0376(12) 0.0460(16) 0.0132(13) 0.0155(11)
O4 0.0654(13) 0.0796(14) 0.0270(10) -0.0020(11) 0.0151(9) 0.0004(9)
O5 0.0726(15) 0.0912(16) 0.0354(11) 0.0362(13) 0.0167(10) -0.0040(11)
N1 0.0345(11) 0.0330(11) 0.0300(11) -0.0024(9) 0.0065(9) -0.0012(9)
N2 0.0341(11) 0.0341(11) 0.0261(10) -0.0016(9) 0.0071(8) 0.0000(9)
N3 0.0374(12) 0.0442(12) 0.0253(10) 0.0027(10) 0.0088(9) 0.0001(9)
C1 0.0393(14) 0.0309(13) 0.0310(13) -0.0036(11) 0.0061(10) -0.0003(11)
C2 0.0351(13) 0.0283(13) 0.0308(13) -0.0037(10) 0.0044(10) 0.0007(10)
C3 0.0400(15) 0.0337(13) 0.0368(14) 0.0004(11) 0.0043(11) 0.0005(11)
C4 0.0484(16) 0.0319(13) 0.0321(14) -0.0032(12) -0.0038(11) 0.0046(11)
C5 0.0558(17) 0.0419(15) 0.0285(13) -0.0072(13) 0.0063(12) 0.0020(11)
C6 0.0484(16) 0.0393(14) 0.0339(14) 0.0017(12) 0.0125(12) -0.0002(11)
C7 0.0367(14) 0.0347(13) 0.0333(13) 0.0020(11) 0.0083(11) -0.0010(11)
C8 0.0365(14) 0.0342(13) 0.0285(12) -0.0069(11) 0.0076(11) -0.0035(10)
C9 0.0328(13) 0.0422(14) 0.0255(12) -0.0041(11) 0.0064(10) -0.0023(11)
C10 0.0471(16) 0.0467(15) 0.0342(14) 0.0078(13) 0.0097(12) -0.0018(12)
C11 0.0548(18) 0.0527(17) 0.0309(14) 0.0034(14) 0.0043(12) 0.0055(12)
C12 0.0426(15) 0.0576(17) 0.0242(13) -0.0049(13) 0.0083(11) -0.0043(12)
C13 0.0369(14) 0.0573(17) 0.0300(13) 0.0056(12) 0.0094(11) -0.0066(12)
C14 0.0403(15) 0.0478(15) 0.0297(13) 0.0050(12) 0.0053(11) -0.0002(11)
C15 0.110(3) 0.072(2) 0.075(2) 0.030(2) 0.018(2) 0.024(2)
C16 0.132(4) 0.113(3) 0.069(3) -0.036(3) 0.056(3) 0.000(2)
C17 0.089(3) 0.115(3) 0.062(2) 0.061(3) 0.009(2) -0.010(2)
C18 0.0392(15) 0.0530(16) 0.0325(14) 0.0007(12) 0.0073(11) 0.0036(12)
C19 0.0411(16) 0.071(2) 0.0405(16) 0.0039(14) 0.0158(12) -0.0036(14)
C20 0.0358(15) 0.0576(18) 0.0512(17) 0.0086(13) 0.0082(13) -0.0046(14)
C21 0.0419(16) 0.0521(17) 0.0387(15) 0.0044(13) 0.0016(12) 0.0022(12)
C22 0.0392(14) 0.0402(14) 0.0313(13) -0.0005(11) 0.0065(11) -0.0015(11)

loop_
_atom_type_symbol
_atom_type_description
_atom_type_scat_dispersion_real
_atom_type_scat_dispersion_imag
_atom_type_scat_source
C C 0.0033 0.0016 'International Tables Vol C Tables 4.2.6.8 and 6.1.1.4'
H H 0.0000 0.0000 'International Tables Vol C Tables 4.2.6.8 and 6.1.1.4'
N N 0.0061 0.0033 'International Tables Vol C Tables 4.2.6.8 and 6.1.1.4'
O O 0.0106 0.0060 'International Tables Vol C Tables 4.2.6.8 and 6.1.1.4'
Cl Cl 0.1484 0.1585 'International Tables Vol C Tables 4.2.6.8 and 6.1.1.4'
Cu Cu 0.3201 1.2651 'International Tables Vol C Tables 4.2.6.8 and 6.1.1.4'

loop_
_geom_angle_atom_site_label_1
_geom_angle_atom_site_label_2
_geom_angle_atom_site_label_3
_geom_angle_site_symmetry_1
_geom_angle_site_symmetry_3
_geom_angle
_geom_angle_publ_flag
O1 Cu1 N2 . . 92.45(7) ?
O1 Cu1 O2 . . 172.44(7) ?
N2 Cu1 O2 . . 81.20(7) ?
O1 Cu1 N1 . . 91.82(7) ?
N2 Cu1 N1 . . 168.60(8) ?
O2 Cu1 N1 . . 95.18(7) ?
C1 O1 Cu1 . . 127.39(15) ?
C8 O2 Cu1 . . 110.09(14) ?
C11 O3 C15 . . 119.9(2) ?
C12 O4 C16 . . 115.6(2) ?
C13 O5 C17 . . 118.1(2) ?
C22 N1 C18 . . 117.3(2) ?
C22 N1 Cu1 . . 121.05(16) ?
C18 N1 Cu1 . . 121.52(17) ?
C7 N2 N3 . . 116.9(2) ?
C7 N2 Cu1 . . 127.97(16) ?
N3 N2 Cu1 . . 115.09(14) ?
C8 N3 N2 . . 108.26(19) ?
O1 C1 C6 . . 118.6(2) ?
O1 C1 C2 . . 124.0(2) ?
C6 C1 C2 . . 117.3(2) ?
C3 C2 C1 . . 119.4(2) ?
C3 C2 C7 . . 117.8(2) ?
C1 C2 C7 . . 122.8(2) ?
C4 C3 C2 . . 121.0(2) ?
C4 C3 H3 . . 119.5 ?
C2 C3 H3 . . 119.5 ?
C3 C4 C5 . . 120.3(2) ?
C3 C4 Cl1 . . 120.5(2) ?
C5 C4 Cl1 . . 119.17(19) ?
C6 C5 C4 . . 119.8(2) ?
C6 C5 H5 . . 120.1 ?
C4 C5 H5 . . 120.1 ?
C5 C6 C1 . . 122.2(2) ?
C5 C6 H6 . . 118.9 ?
C1 C6 H6 . . 118.9 ?
N2 C7 C2 . . 124.4(2) ?
N2 C7 H7 . . 117.8 ?
C2 C7 H7 . . 117.8 ?
O2 C8 N3 . . 125.3(2) ?
O2 C8 C9 . . 118.5(2) ?
N3 C8 C9 . . 116.1(2) ?
C10 C9 C14 . . 120.6(2) ?
C10 C9 C8 . . 120.2(2) ?
C14 C9 C8 . . 119.2(2) ?
C9 C10 C11 . . 119.8(2) ?
C9 C10 H10 . . 120.1 ?
C11 C10 H10 . . 120.1 ?
O3 C11 C10 . . 124.5(3) ?
O3 C11 C12 . . 115.2(2) ?
C10 C11 C12 . . 120.2(2) ?
O4 C12 C11 . . 120.9(2) ?
O4 C12 C13 . . 119.0(2) ?
C11 C12 C13 . . 120.0(2) ?
O5 C13 C12 . . 115.6(2) ?
O5 C13 C14 . . 124.4(2) ?
C12 C13 C14 . . 119.9(2) ?
C9 C14 C13 . . 119.5(2) ?
C9 C14 H14 . . 120.3 ?
C13 C14 H14 . . 120.3 ?
O3 C15 H15A . . 109.5 ?
O3 C15 H15B . . 109.5 ?
H15A C15 H15B . . 109.5 ?
O3 C15 H15C . . 109.5 ?
H15A C15 H15C . . 109.5 ?
H15B C15 H15C . . 109.5 ?
O4 C16 H16A . . 109.5 ?
O4 C16 H16B . . 109.5 ?
H16A C16 H16B . . 109.5 ?
O4 C16 H16C . . 109.5 ?
H16A C16 H16C . . 109.5 ?
H16B C16 H16C . . 109.5 ?
O5 C17 H17A . . 109.5 ?
O5 C17 H17B . . 109.5 ?
H17A C17 H17B . . 109.5 ?
O5 C17 H17C . . 109.5 ?
H17A C17 H17C . . 109.5 ?
H17B C17 H17C . . 109.5 ?
N1 C18 C19 . . 122.9(2) ?
N1 C18 H18 . . 118.5 ?
C19 C18 H18 . . 118.5 ?
C20 C19 C18 . . 119.0(2) ?
C20 C19 H19 . . 120.5 ?
C18 C19 H19 . . 120.5 ?
C19 C20 C21 . . 119.0(3) ?
C19 C20 H20 . . 120.5 ?
C21 C20 H20 . . 120.5 ?
C22 C21 C20 . . 119.0(2) ?
C22 C21 H21 . . 120.5 ?
C20 C21 H21 . . 120.5 ?
N1 C22 C21 . . 122.7(2) ?
N1 C22 H22 . . 118.6 ?
C21 C22 H22 . . 118.6 ?

loop_
_geom_bond_atom_site_label_1
_geom_bond_atom_site_label_2
_geom_bond_site_symmetry_2
_geom_bond_distance
_geom_bond_publ_flag
Cu1 O1 . 1.9119(16) ?
Cu1 N2 . 1.930(2) ?
Cu1 O2 . 1.9394(16) ?
Cu1 N1 . 2.021(2) ?
Cl1 C4 . 1.747(3) ?
O1 C1 . 1.321(3) ?
O2 C8 . 1.291(3) ?
O3 C11 . 1.366(3) ?
O3 C15 . 1.386(4) ?
O4 C12 . 1.375(3) ?
O4 C16 . 1.406(4) ?
O5 C13 . 1.370(3) ?
O5 C17 . 1.421(4) ?
N1 C22 . 1.343(3) ?
N1 C18 . 1.344(3) ?
N2 C7 . 1.285(3) ?
N2 N3 . 1.395(2) ?
N3 C8 . 1.319(3) ?
C1 C6 . 1.405(3) ?
C1 C2 . 1.426(3) ?
C2 C3 . 1.408(3) ?
C2 C7 . 1.441(3) ?
C3 C4 . 1.365(3) ?
C3 H3 . 0.9300 ?
C4 C5 . 1.391(4) ?
C5 C6 . 1.371(4) ?
C5 H5 . 0.9300 ?
C6 H6 . 0.9300 ?
C7 H7 . 0.9300 ?
C8 C9 . 1.490(3) ?
C9 C10 . 1.384(4) ?
C9 C14 . 1.393(3) ?
C10 C11 . 1.385(3) ?
C10 H10 . 0.9300 ?
C11 C12 . 1.390(4) ?
C12 C13 . 1.392(4) ?
C13 C14 . 1.394(3) ?
C14 H14 . 0.9300 ?
C15 H15A . 0.9600 ?
C15 H15B . 0.9600 ?
C15 H15C . 0.9600 ?
C16 H16A . 0.9600 ?
C16 H16B . 0.9600 ?
C16 H16C . 0.9600 ?
C17 H17A . 0.9600 ?
C17 H17B . 0.9600 ?
C17 H17C . 0.9600 ?
C18 C19 . 1.376(4) ?
C18 H18 . 0.9300 ?
C19 C20 . 1.370(4) ?
C19 H19 . 0.9300 ?
C20 C21 . 1.378(4) ?
C20 H20 . 0.9300 ?
C21 C22 . 1.376(4) ?
C21 H21 . 0.9300 ?
C22 H22 . 0.9300 ?

loop_
_geom_torsion_atom_site_label_1
_geom_torsion_atom_site_label_2
_geom_torsion_atom_site_label_3
_geom_torsion_atom_site_label_4
_geom_torsion_site_symmetry_1
_geom_torsion_site_symmetry_2
_geom_torsion_site_symmetry_3
_geom_torsion_site_symmetry_4
_geom_torsion
_geom_torsion_publ_flag
N2 Cu1 O1 C1 . . . . 10.7(2) ?
N1 Cu1 O1 C1 . . . . -158.7(2) ?
N2 Cu1 O2 C8 . . . . -0.24(15) ?
N1 Cu1 O2 C8 . . . . 168.87(15) ?
O1 Cu1 N1 C22 . . . . -171.09(18) ?
N2 Cu1 N1 C22 . . . . 76.9(4) ?
O2 Cu1 N1 C22 . . . . 6.06(19) ?
O1 Cu1 N1 C18 . . . . 5.5(2) ?
N2 Cu1 N1 C18 . . . . -106.5(4) ?
O2 Cu1 N1 C18 . . . . -177.36(19) ?
O1 Cu1 N2 C7 . . . . -8.4(2) ?
O2 Cu1 N2 C7 . . . . 175.7(2) ?
N1 Cu1 N2 C7 . . . . 103.5(4) ?
O1 Cu1 N2 N3 . . . . 175.03(16) ?
O2 Cu1 N2 N3 . . . . -0.85(15) ?
N1 Cu1 N2 N3 . . . . -73.0(4) ?
C7 N2 N3 C8 . . . . -175.3(2) ?
Cu1 N2 N3 C8 . . . . 1.7(2) ?
Cu1 O1 C1 C6 . . . . 172.93(17) ?
Cu1 O1 C1 C2 . . . . -9.2(3) ?
O1 C1 C2 C3 . . . . -177.2(2) ?
C6 C1 C2 C3 . . . . 0.7(3) ?
O1 C1 C2 C7 . . . . 1.6(4) ?
C6 C1 C2 C7 . . . . 179.5(2) ?
C1 C2 C3 C4 . . . . 0.1(4) ?
C7 C2 C3 C4 . . . . -178.8(2) ?
C2 C3 C4 C5 . . . . -0.8(4) ?
C2 C3 C4 Cl1 . . . . 179.08(18) ?
C3 C4 C5 C6 . . . . 0.7(4) ?
Cl1 C4 C5 C6 . . . . -179.1(2) ?
C4 C5 C6 C1 . . . . 0.1(4) ?
O1 C1 C6 C5 . . . . 177.2(2) ?
C2 C1 C6 C5 . . . . -0.8(4) ?
N3 N2 C7 C2 . . . . -179.1(2) ?
Cu1 N2 C7 C2 . . . . 4.4(4) ?
C3 C2 C7 N2 . . . . 179.7(2) ?
C1 C2 C7 N2 . . . . 0.9(4) ?
Cu1 O2 C8 N3 . . . . 1.5(3) ?
Cu1 O2 C8 C9 . . . . -179.27(16) ?
N2 N3 C8 O2 . . . . -2.2(3) ?
N2 N3 C8 C9 . . . . 178.60(19) ?
O2 C8 C9 C10 . . . . -20.0(3) ?
N3 C8 C9 C10 . . . . 159.3(2) ?
O2 C8 C9 C14 . . . . 160.2(2) ?
N3 C8 C9 C14 . . . . -20.5(3) ?
C14 C9 C10 C11 . . . . 1.6(4) ?
C8 C9 C10 C11 . . . . -178.2(2) ?
C15 O3 C11 C10 . . . . -27.1(5) ?
C15 O3 C11 C12 . . . . 155.1(3) ?
C9 C10 C11 O3 . . . . -178.7(3) ?
C9 C10 C11 C12 . . . . -0.9(4) ?
C16 O4 C12 C11 . . . . -76.1(4) ?
C16 O4 C12 C13 . . . . 107.2(3) ?
O3 C11 C12 O4 . . . . 1.2(4) ?
C10 C11 C12 O4 . . . . -176.8(2) ?
O3 C11 C12 C13 . . . . 177.8(3) ?
C10 C11 C12 C13 . . . . -0.2(4) ?
C17 O5 C13 C12 . . . . -172.3(3) ?
C17 O5 C13 C14 . . . . 8.6(4) ?
O4 C12 C13 O5 . . . . -1.9(4) ?
C11 C12 C13 O5 . . . . -178.6(3) ?
O4 C12 C13 C14 . . . . 177.3(2) ?
C11 C12 C13 C14 . . . . 0.6(4) ?
C10 C9 C14 C13 . . . . -1.2(4) ?
C8 C9 C14 C13 . . . . 178.7(2) ?
O5 C13 C14 C9 . . . . 179.2(3) ?
C12 C13 C14 C9 . . . . 0.1(4) ?
C22 N1 C18 C19 . . . . 1.0(4) ?
Cu1 N1 C18 C19 . . . . -175.7(2) ?
N1 C18 C19 C20 . . . . 0.7(4) ?
C18 C19 C20 C21 . . . . -1.2(4) ?
C19 C20 C21 C22 . . . . 0.3(4) ?
C18 N1 C22 C21 . . . . -2.0(4) ?
Cu1 N1 C22 C21 . . . . 174.66(19) ?
C20 C21 C22 N1 . . . . 1.5(4) ?
